data_7133985
loop_
_publ_author_name
'Sharma, Parkhi'
'Gupta, Sikha'
'Kumar, Rakesh'
'Charisiadis, Asterios'
'Sauvan, Maxime'
'Velasco, Lucia'
'Saini, Abhishek'
'Moonshiram, Dooshaye'
'Draksharapu, Apparao'

_publ_section_title
;
 Structural and reactivity insights into high-valent
 Co(III)-(&#x3bc;-peroxo)-Co(IV) and its electromer
 Co(III)-(&#x3bc;-superoxo)-Co(III).
;
_journal_issue 99
_journal_name_full 'Chemical communications (Cambridge, England)'
_journal_page_first 14846
_journal_page_last 14849
_journal_paper_doi 10.1039/d4cc04658g
_journal_volume 60
_journal_year 2024
_chemical_formula_moiety 'C54 H73 Co2 N8 O9, Cl O3.98, 2(Cl O4), 4[H2O], 0.6[H2O]'
_chemical_formula_sum 'C54 H82.2 Cl3 Co2 N8 O25.58'
_chemical_formula_weight 1476.96
_space_group_crystal_system monoclinic
_space_group_IT_number 14
_space_group_name_Hall '-P 2yn'
_space_group_name_H-M_alt 'P 1 21/n 1'
_atom_sites_solution_hydrogens mixed
_audit_creation_date 2024-10-01
_audit_creation_method
;
Olex2 1.5
(compiled 2024.02.16 svn.r378c4104 for OlexSys, GUI svn.r6928)
;
_audit_update_record
;
2024-10-01 deposited with the CCDC.	2024-11-18 downloaded from the CCDC.
;
_cell_angle_alpha 90
_cell_angle_beta 98.9520(10)
_cell_angle_gamma 90
_cell_formula_units_Z 4
_cell_length_a 15.9896(6)
_cell_length_b 22.9608(8)
_cell_length_c 17.9997(7)
_cell_measurement_reflns_used 9227
_cell_measurement_temperature 100(2)
_cell_measurement_theta_max 25.050
_cell_measurement_theta_min 1.853
_cell_volume 6527.8(4)
_computing_cell_refinement 'Bruker SAINT'
_computing_data_collection 'Bruker APEX2'
_computing_data_reduction 'Bruker SAINT'
_computing_molecular_graphics 'Olex2 1.5 (Dolomanov et al., 2009)'
_computing_publication_material 'Bruker SHELXTL'
_computing_structure_refinement 'SHELXL 2018/3 (Sheldrick, 2015)'
_computing_structure_solution 'SHELXT 2018/2 (Sheldrick, 2018)'
_diffrn_ambient_temperature 100.00
_diffrn_detector 'CCD area detector'
_diffrn_detector_area_resol_mean 7.9
_diffrn_detector_type 'Bruker SMART CCD 1K area detector'
_diffrn_measured_fraction_theta_full 1.000
_diffrn_measured_fraction_theta_max 1.000
_diffrn_measurement_device 'three-circle diffractometer'
_diffrn_measurement_device_type 'Bruker SMART CCD 1K area detector'
_diffrn_measurement_method '\w scans'
_diffrn_radiation_monochromator graphite
_diffrn_radiation_probe x-ray
_diffrn_radiation_type MoK\a
_diffrn_radiation_wavelength 0.71073
_diffrn_reflns_av_R_equivalents 0.0868
_diffrn_reflns_av_unetI/netI 0.0552
_diffrn_reflns_Laue_measured_fraction_full 1.000
_diffrn_reflns_Laue_measured_fraction_max 1.000
_diffrn_reflns_limit_h_max 19
_diffrn_reflns_limit_h_min -18
_diffrn_reflns_limit_k_max 27
_diffrn_reflns_limit_k_min -27
_diffrn_reflns_limit_l_max 21
_diffrn_reflns_limit_l_min -21
_diffrn_reflns_number 83478
_diffrn_reflns_point_group_measured_fraction_full 1.000
_diffrn_reflns_point_group_measured_fraction_max 1.000
_diffrn_reflns_theta_full 25.050
_diffrn_reflns_theta_max 25.050
_diffrn_reflns_theta_min 1.853
_diffrn_source 'sealed X-ray tube'
_diffrn_source_target Mo
_exptl_absorpt_coefficient_mu 0.718
_exptl_absorpt_correction_T_max 0.965
_exptl_absorpt_correction_T_min 0.860
_exptl_absorpt_correction_type multi-scan
_exptl_crystal_colour 'brownish brown'
_exptl_crystal_colour_lustre clear
_exptl_crystal_colour_modifier brownish
_exptl_crystal_colour_primary brown
_exptl_crystal_density_diffrn 1.503
_exptl_crystal_description block
_exptl_crystal_F_000 3087
_exptl_crystal_size_max 0.21
_exptl_crystal_size_mid 0.1
_exptl_crystal_size_min 0.05
_refine_diff_density_max 0.974
_refine_diff_density_min -0.712
_refine_diff_density_rms 0.097
_refine_ls_extinction_method none
_refine_ls_goodness_of_fit_ref 1.110
_refine_ls_hydrogen_treatment mixed
_refine_ls_matrix_type full
_refine_ls_number_parameters 843
_refine_ls_number_reflns 11553
_refine_ls_number_restraints 0
_refine_ls_restrained_S_all 1.110
_refine_ls_R_factor_all 0.0974
_refine_ls_R_factor_gt 0.0776
_refine_ls_shift/su_max 0.001
_refine_ls_shift/su_mean 0.000
_refine_ls_structure_factor_coef Fsqd
_refine_ls_weighting_details 'w=1/[\s^2^(Fo^2^)+(0.0567P)^2^+26.8421P] where P=(Fo^2^+2Fc^2^)/3'
_refine_ls_weighting_scheme calc
_refine_ls_wR_factor_gt 0.1651
_refine_ls_wR_factor_ref 0.1741
_reflns_Friedel_coverage 0.000
_reflns_number_gt 9227
_reflns_number_total 11553
_reflns_threshold_expression 'I > 2\s(I)'
_cod_data_source_file d4cc04658g2.cif
_cod_data_source_block 2381919
_cod_depositor_comments 'Adding full bibliography for 7133985.cif.'
_cod_original_formula_sum 'C54 H82.20 Cl3 Co2 N8 O25.58'
_cod_database_code 7133985
_shelx_shelxl_version_number 2018/3
_shelx_space_group_comment
;
The symmetry employed for this shelxl refinement is uniquely defined
by the following loop, which should always be used as a source of
symmetry information in preference to the above space-group names.
They are only intended as comments.
;
_shelx_estimated_absorpt_t_max 0.965
_shelx_estimated_absorpt_t_min 0.864
_olex2_refinement_description
;
1. Fixed Uiso
 At 1.2 times of:
  All C(H) groups, All C(H,H) groups
 At 1.5 times of:
  All C(H,H,H) groups
2. Others
 Fixed Sof: O21A(0.66) O20A(0.66) C15A(0.5) H15A(0.5) H15B(0.5) H15C(0.5)
 O20B(0.33) O21B(0.33) C15B(0.5) H15D(0.5) H15E(0.5) H15F(0.5)
3.a Secondary CH2 refined with riding coordinates:
 C46(H46A,H46B), C36(H36A,H36B), C20(H20A,H20B), C9(H9A,H9B), C10(H10A,H10B),
 C37(H37A,H37B)
3.b Aromatic/amide H refined with riding coordinates:
 C1(H1A), C18(H18), C54(H54), C45(H45), C27(H27), C28(H28)
3.c Idealised Me refined as rotating group:
 C26(H26A,H26B,H26C), C22(H22A,H22B,H22C), C7(H7A,H7B,H7C), C3(H3A,H3B,H3C),
 C44(H44A,H44B,H44C), C49(H49A,H49B,H49C), C40(H40A,H40B,H40C), C53(H53A,H53B,
 H53C), C30(H30A,H30B,H30C), C24(H24A,H24B,H24C), C51(H51A,H51B,H51C), C17(H17A,
 H17B,H17C), C42(H42A,H42B,H42C), C5(H5A,H5B,H5C), C34(H34A,H34B,H34C),
 C13(H13A,H13B,H13C), C32(H32A,H32B,H32C), C15A(H15A,H15B,H15C), C15B(H15D,H15E,
 H15F)
;
_olex2_submission_special_instructions 'No special instructions were received'

loop_
_space_group_symop_operation_xyz
'x, y, z'
'-x+1/2, y+1/2, -z+1/2'
'-x, -y, -z'
'x-1/2, -y-1/2, z-1/2'

loop_
_atom_site_label
_atom_site_type_symbol
_atom_site_fract_x
_atom_site_fract_y
_atom_site_fract_z
_atom_site_U_iso_or_equiv
_atom_site_adp_type
_atom_site_occupancy
_atom_site_site_symmetry_order
_atom_site_calc_flag
_atom_site_refinement_flags_posn
_atom_site_refinement_flags_adp
_atom_site_refinement_flags_occupancy
_atom_site_disorder_assembly
_atom_site_disorder_group
Co1 Co 0.43705(4) 0.43011(3) 0.74827(3) 0.01758(17) Uani 1 1 d . . . . .
Co2 Co 0.29396(4) 0.32798(3) 0.73442(4) 0.01712(17) Uani 1 1 d . . . . .
Cl3 Cl 0.29910(9) 0.41495(8) 0.44725(8) 0.0412(4) Uani 1 1 d . . . . .
Cl2 Cl 0.94470(10) 0.30767(7) 0.66816(9) 0.0433(4) Uani 1 1 d . . . . .
Cl1 Cl 0.73928(13) 0.43511(8) 1.02914(9) 0.0558(5) Uani 1 1 d . . . . .
O1 O 0.3671(2) 0.37588(15) 0.68339(19) 0.0183(7) Uani 1 1 d . . . . .
O2 O 0.3671(2) 0.41807(14) 0.82005(17) 0.0212(7) Uani 1 1 d . . . . .
O3 O 0.3483(2) 0.35801(14) 0.82508(18) 0.0227(8) Uani 1 1 d . . . . .
O6 O 0.2418(2) 0.62575(15) 0.5789(2) 0.0293(9) Uani 1 1 d . . . . .
N1 N 0.5181(2) 0.36940(17) 0.7802(2) 0.0182(9) Uani 1 1 d . . . . .
O9 O 0.0188(2) 0.50584(16) 0.6505(2) 0.0376(10) Uani 1 1 d . . . . .
O4 O 0.7049(2) 0.24691(18) 0.8293(2) 0.0403(10) Uani 1 1 d . . . . .
N8 N 0.2033(2) 0.38336(17) 0.7163(2) 0.0189(9) Uani 1 1 d . . . . .
O8 O 0.0570(3) 0.17034(18) 0.8701(3) 0.0449(11) Uani 1 1 d . . . . .
N6 N 0.2398(3) 0.29129(17) 0.6386(2) 0.0202(9) Uani 1 1 d . . . . .
N2 N 0.5131(3) 0.44359(18) 0.6721(2) 0.0236(9) Uani 1 1 d . . . . .
N7 N 0.2226(3) 0.27844(18) 0.7827(2) 0.0227(9) Uani 1 1 d . . . . .
N5 N 0.3733(3) 0.26433(18) 0.7319(3) 0.0252(10) Uani 1 1 d . . . . .
N4 N 0.3723(3) 0.49395(17) 0.7008(2) 0.0201(9) Uani 1 1 d . . . . .
N3 N 0.5052(3) 0.48685(18) 0.8081(2) 0.0253(10) Uani 1 1 d . . . . .
O19 O 0.2807(3) 0.43780(19) 0.5165(3) 0.0540(13) Uani 1 1 d . . . . .
O16 O 0.9845(3) 0.2884(2) 0.6061(3) 0.0651(15) Uani 1 1 d . . . . .
C25 C 0.2671(3) 0.5682(2) 0.6908(3) 0.0206(10) Uani 1 1 d . . . . .
C23 C 0.2865(3) 0.5823(2) 0.6198(3) 0.0213(11) Uani 1 1 d . . . . .
C21 C 0.3520(3) 0.5546(2) 0.5909(3) 0.0228(11) Uani 1 1 d . . . . .
C8 C 0.5616(3) 0.3515(2) 0.7262(3) 0.0219(11) Uani 1 1 d . . . . .
C15 C 0.3939(3) 0.5102(2) 0.6340(3) 0.0210(11) Uani 1 1 d . . . . .
C47 C 0.1617(3) 0.3831(2) 0.6450(3) 0.0198(10) Uani 1 1 d . . . . .
C1 C 0.5362(3) 0.3480(2) 0.8503(3) 0.0222(11) Uani 1 1 d . . . . .
H1A H 0.503852 0.360878 0.887216 0.027 Uiso 1 1 calc R U . . .
C26 C 0.2012(3) 0.6016(2) 0.7245(3) 0.0247(11) Uani 1 1 d . . . . .
H26A H 0.204161 0.642895 0.711577 0.037 Uiso 1 1 calc R U . . .
H26B H 0.211639 0.597144 0.779362 0.037 Uiso 1 1 calc R U . . .
H26C H 0.144845 0.586398 0.704695 0.037 Uiso 1 1 calc R U . . .
O17 O 0.8985(3) 0.2611(2) 0.6936(3) 0.0757(18) Uani 1 1 d . . . . .
C52 C 0.1143(3) 0.4592(2) 0.7491(3) 0.0275(12) Uani 1 1 d . . . . .
C38 C 0.1754(3) 0.2404(2) 0.7380(3) 0.0231(11) Uani 1 1 d . . . . .
O15 O 0.8898(4) 0.3546(2) 0.6431(3) 0.0742(17) Uani 1 1 d . . . . .
C35 C 0.3754(3) 0.2432(2) 0.6624(3) 0.0281(12) Uani 1 1 d . . . . .
C46 C 0.1877(3) 0.3370(2) 0.5942(3) 0.0232(11) Uani 1 1 d . . . . .
H46A H 0.136543 0.318965 0.565240 0.028 Uiso 1 1 calc R U . . .
H46B H 0.220745 0.355012 0.558116 0.028 Uiso 1 1 calc R U . . .
C36 C 0.3111(3) 0.2699(2) 0.6019(3) 0.0269(12) Uani 1 1 d . . . . .
H36A H 0.336764 0.302616 0.577513 0.032 Uiso 1 1 calc R U . . .
H36B H 0.290658 0.240539 0.563083 0.032 Uiso 1 1 calc R U . . .
C18 C 0.4859(4) 0.5110(2) 0.8715(3) 0.0331(13) Uani 1 1 d . . . . .
H18 H 0.436741 0.497751 0.889996 0.040 Uiso 1 1 calc R U . . .
C39 C 0.1187(3) 0.2024(2) 0.7643(3) 0.0280(12) Uani 1 1 d . . . . .
C50 C 0.0764(3) 0.4626(2) 0.6740(3) 0.0289(13) Uani 1 1 d . . . . .
C2 C 0.6000(3) 0.3081(2) 0.8708(3) 0.0275(12) Uani 1 1 d . . . . .
C4 C 0.6435(3) 0.2882(2) 0.8137(3) 0.0282(12) Uani 1 1 d . . . . .
O13 O 0.6872(4) 0.4278(2) 0.9572(3) 0.0830(19) Uani 1 1 d . . . . .
C48 C 0.0985(3) 0.4239(2) 0.6206(3) 0.0247(11) Uani 1 1 d . . . . .
C20 C 0.4638(3) 0.4751(2) 0.6078(3) 0.0253(12) Uani 1 1 d . . . . .
H20A H 0.439036 0.446866 0.569005 0.030 Uiso 1 1 calc R U . . .
H20B H 0.501791 0.501448 0.584996 0.030 Uiso 1 1 calc R U . . .
C54 C 0.1784(3) 0.4195(2) 0.7671(3) 0.0225(11) Uani 1 1 d . . . . .
H54 H 0.206238 0.417459 0.817692 0.027 Uiso 1 1 calc R U . . .
C9 C 0.5396(3) 0.3840(2) 0.6532(3) 0.0222(11) Uani 1 1 d . . . . .
H9A H 0.589349 0.385919 0.626666 0.027 Uiso 1 1 calc R U . . .
H9B H 0.492968 0.364057 0.620129 0.027 Uiso 1 1 calc R U . . .
O12 O 0.8240(4) 0.4504(2) 1.0187(3) 0.0716(16) Uani 1 1 d . . . . .
O5 O 0.6596(5) 0.6113(3) 0.9216(3) 0.094(2) Uani 1 1 d . . . . .
C41 C 0.1122(3) 0.2068(2) 0.8408(3) 0.0316(13) Uani 1 1 d . . . . .
C45 C 0.2159(3) 0.2807(2) 0.8563(3) 0.0269(12) Uani 1 1 d . . . . .
H45 H 0.249973 0.307582 0.887756 0.032 Uiso 1 1 calc R U . . .
C22 C 0.3757(4) 0.5710(2) 0.5161(3) 0.0319(13) Uani 1 1 d . . . . .
H22A H 0.338088 0.601948 0.493227 0.048 Uiso 1 1 calc R U . . .
H22B H 0.370177 0.536848 0.482979 0.048 Uiso 1 1 calc R U . . .
H22C H 0.434422 0.584790 0.523269 0.048 Uiso 1 1 calc R U . . .
C27 C 0.3130(3) 0.5233(2) 0.7285(3) 0.0255(12) Uani 1 1 d . . . . .
H27 H 0.301339 0.512884 0.776965 0.031 Uiso 1 1 calc R U . . .
C28 C 0.4207(3) 0.2403(2) 0.7922(3) 0.0316(13) Uani 1 1 d . . . . .
H28 H 0.417752 0.255880 0.840603 0.038 Uiso 1 1 calc R U . . .
C10 C 0.5886(4) 0.4773(2) 0.7081(3) 0.0339(13) Uani 1 1 d . . . . .
H10A H 0.602556 0.507460 0.672705 0.041 Uiso 1 1 calc R U . . .
H10B H 0.637784 0.450737 0.719098 0.041 Uiso 1 1 calc R U . . .
O14 O 1.0096(3) 0.3257(3) 0.7284(3) 0.0726(16) Uani 1 1 d . . . . .
C6 C 0.6244(3) 0.3091(2) 0.7400(3) 0.0269(12) Uani 1 1 d . . . . .
C37 C 0.1874(3) 0.2408(2) 0.6565(3) 0.0261(12) Uani 1 1 d . . . . .
H37A H 0.215168 0.204119 0.644865 0.031 Uiso 1 1 calc R U . . .
H37B H 0.131283 0.242618 0.624306 0.031 Uiso 1 1 calc R U . . .
O18 O 0.3793(3) 0.4284(2) 0.4327(3) 0.0791(19) Uani 1 1 d . . . . .
C43 C 0.1608(4) 0.2449(2) 0.8876(3) 0.0336(14) Uani 1 1 d . . . . .
O10 O 0.7392(4) 0.3818(3) 1.0700(3) 0.093(2) Uani 1 1 d . . . . .
O7 O 0.5267(3) 0.1260(2) 0.7061(4) 0.100(3) Uani 1 1 d . . . . .
C7 C 0.6708(4) 0.2870(3) 0.6781(4) 0.0416(15) Uani 1 1 d . . . . .
H7A H 0.629735 0.271152 0.636887 0.062 Uiso 1 1 calc R U . . .
H7B H 0.710645 0.256319 0.698131 0.062 Uiso 1 1 calc R U . . .
H7C H 0.701863 0.319139 0.659182 0.062 Uiso 1 1 calc R U . . .
C3 C 0.6185(4) 0.2855(3) 0.9494(3) 0.0369(14) Uani 1 1 d . . . . .
H3A H 0.657821 0.311860 0.980112 0.055 Uiso 1 1 calc R U . . .
H3B H 0.644007 0.246668 0.949182 0.055 Uiso 1 1 calc R U . . .
H3C H 0.565694 0.282961 0.970590 0.055 Uiso 1 1 calc R U . . .
C11 C 0.5731(4) 0.5059(2) 0.7797(3) 0.0356(14) Uani 1 1 d . . . . .
C33 C 0.4306(4) 0.1992(3) 0.6493(5) 0.052(2) Uani 1 1 d . . . . .
C44 C 0.1579(5) 0.2487(3) 0.9713(4) 0.0491(18) Uani 1 1 d . . . . .
H44A H 0.136149 0.287015 0.982997 0.074 Uiso 1 1 calc R U . . .
H44B H 0.214997 0.243448 0.999282 0.074 Uiso 1 1 calc R U . . .
H44C H 0.120534 0.218249 0.985544 0.074 Uiso 1 1 calc R U . . .
C49 C 0.0583(4) 0.4251(3) 0.5391(3) 0.0358(14) Uani 1 1 d . . . . .
H49A H 0.102571 0.427899 0.507264 0.054 Uiso 1 1 calc R U . . .
H49B H 0.020580 0.458876 0.530090 0.054 Uiso 1 1 calc R U . . .
H49C H 0.025596 0.389327 0.526977 0.054 Uiso 1 1 calc R U . . .
C40 C 0.0705(4) 0.1585(2) 0.7128(4) 0.0392(15) Uani 1 1 d . . . . .
H40A H 0.025319 0.178158 0.678981 0.059 Uiso 1 1 calc R U . . .
H40B H 0.045763 0.129384 0.742733 0.059 Uiso 1 1 calc R U . . .
H40C H 0.109031 0.139317 0.683200 0.059 Uiso 1 1 calc R U . . .
C53 C 0.0856(4) 0.4963(2) 0.8097(3) 0.0370(14) Uani 1 1 d . . . . .
H53A H 0.061947 0.532902 0.787658 0.055 Uiso 1 1 calc R U . . .
H53B H 0.133966 0.504653 0.848726 0.055 Uiso 1 1 calc R U . . .
H53C H 0.042167 0.475331 0.831938 0.055 Uiso 1 1 calc R U . . .
C16 C 0.5338(5) 0.5536(3) 0.9104(3) 0.0453(17) Uani 1 1 d . . . . .
O11 O 0.7067(4) 0.4796(3) 1.0719(4) 0.102(2) Uani 1 1 d . . . . .
C30 C 0.5200(4) 0.1642(3) 0.8559(5) 0.065(2) Uani 1 1 d . . . . .
H30A H 0.581086 0.170749 0.859384 0.098 Uiso 1 1 calc R U . . .
H30B H 0.508379 0.122318 0.853533 0.098 Uiso 1 1 calc R U . . .
H30C H 0.500306 0.180761 0.900342 0.098 Uiso 1 1 calc R U . . .
C29 C 0.4743(4) 0.1933(3) 0.7859(5) 0.0487(19) Uani 1 1 d . . . . .
C14 C 0.6067(5) 0.5704(3) 0.8830(4) 0.059(2) Uani 1 1 d . . . . .
C24 C 0.1667(4) 0.6051(3) 0.5334(4) 0.0526(18) Uani 1 1 d . . . . .
H24A H 0.181718 0.576283 0.497448 0.079 Uiso 1 1 calc R U . . .
H24B H 0.137030 0.637772 0.505921 0.079 Uiso 1 1 calc R U . . .
H24C H 0.129830 0.586937 0.565422 0.079 Uiso 1 1 calc R U . . .
C31 C 0.4789(4) 0.1743(3) 0.7142(5) 0.060(2) Uani 1 1 d . . . . .
C12 C 0.6275(5) 0.5474(3) 0.8163(4) 0.0513(18) Uani 1 1 d . . . . .
C51 C -0.0664(4) 0.4939(3) 0.6628(5) 0.0541(19) Uani 1 1 d . . . . .
H51A H -0.090588 0.462791 0.628755 0.081 Uiso 1 1 calc R U . . .
H51B H -0.100857 0.529157 0.652961 0.081 Uiso 1 1 calc R U . . .
H51C H -0.065774 0.481557 0.714996 0.081 Uiso 1 1 calc R U . . .
C17 C 0.5091(6) 0.5817(3) 0.9790(4) 0.064(2) Uani 1 1 d . . . . .
H17A H 0.558276 0.582952 1.019012 0.096 Uiso 1 1 calc R U . . .
H17B H 0.463737 0.559101 0.996099 0.096 Uiso 1 1 calc R U . . .
H17C H 0.489226 0.621455 0.966791 0.096 Uiso 1 1 calc R U . . .
C42 C -0.0268(4) 0.1934(3) 0.8628(5) 0.063(2) Uani 1 1 d . . . . .
H42A H -0.050875 0.196041 0.809410 0.095 Uiso 1 1 calc R U . . .
H42B H -0.024928 0.232304 0.885430 0.095 Uiso 1 1 calc R U . . .
H42C H -0.061962 0.167750 0.888548 0.095 Uiso 1 1 calc R U . . .
C5 C 0.7852(4) 0.2704(3) 0.8638(5) 0.064(2) Uani 1 1 d . . . . .
H5A H 0.814563 0.287158 0.824948 0.096 Uiso 1 1 calc R U . . .
H5B H 0.819785 0.239218 0.890044 0.096 Uiso 1 1 calc R U . . .
H5C H 0.775750 0.300739 0.899862 0.096 Uiso 1 1 calc R U . . .
O21A O 0.2557(6) 0.4641(5) 0.3977(5) 0.086(3) Uani 0.66 1 d . . P A 1
C34 C 0.4360(5) 0.1793(4) 0.5705(5) 0.096(4) Uani 1 1 d . . . . .
H34A H 0.490811 0.160538 0.569444 0.145 Uiso 1 1 calc R U . . .
H34B H 0.430199 0.212991 0.536593 0.145 Uiso 1 1 calc R U . . .
H34C H 0.390364 0.151484 0.554045 0.145 Uiso 1 1 calc R U . . .
C13 C 0.7063(6) 0.5661(4) 0.7845(5) 0.100(4) Uani 1 1 d . . . . .
H13A H 0.733500 0.531797 0.766371 0.150 Uiso 1 1 calc R U . . .
H13B H 0.745916 0.585311 0.823999 0.150 Uiso 1 1 calc R U . . .
H13C H 0.690198 0.593271 0.742736 0.150 Uiso 1 1 calc R U . . .
C32 C 0.6081(7) 0.1321(4) 0.7110(8) 0.124(5) Uani 1 1 d . . . . .
H32A H 0.621055 0.151973 0.665940 0.185 Uiso 1 1 calc R U . . .
H32B H 0.635062 0.093698 0.715077 0.185 Uiso 1 1 calc R U . . .
H32C H 0.629513 0.155304 0.755606 0.185 Uiso 1 1 calc R U . . .
O20A O 0.2623(8) 0.3654(4) 0.4287(5) 0.078(4) Uani 0.66 1 d . . P A 1
C15A C 0.6666(14) 0.6634(8) 0.8920(11) 0.099(7) Uani 0.5 1 d . . P B 1
H15A H 0.672231 0.659321 0.838770 0.148 Uiso 0.5 1 calc R U P B 1
H15B H 0.716813 0.683092 0.918789 0.148 Uiso 0.5 1 calc R U P B 1
H15C H 0.616076 0.686500 0.896388 0.148 Uiso 0.5 1 calc R U P B 1
O20B O 0.3404(11) 0.3558(6) 0.4809(8) 0.055(4) Uani 0.33 1 d . . P A 2
O21B O 0.2360(11) 0.3929(12) 0.3879(10) 0.079(7) Uani 0.33 1 d . . P A 2
H1 H 0.339(4) 0.397(3) 0.661(4) 0.05(2) Uiso 1 1 d . . . . .
C15B C 0.7214(11) 0.5938(8) 0.9778(12) 0.089(6) Uani 0.5 1 d . . P B 2
H15D H 0.705155 0.603764 1.026549 0.134 Uiso 0.5 1 calc R U P B 2
H15E H 0.774590 0.613368 0.972568 0.134 Uiso 0.5 1 calc R U P B 2
H15F H 0.728945 0.551507 0.974833 0.134 Uiso 0.5 1 calc R U P B 2

loop_
_atom_site_aniso_label
_atom_site_aniso_U_11
_atom_site_aniso_U_22
_atom_site_aniso_U_33
_atom_site_aniso_U_23
_atom_site_aniso_U_13
_atom_site_aniso_U_12
Co1 0.0201(3) 0.0181(3) 0.0140(3) 0.0008(3) 0.0011(3) 0.0021(3)
Co2 0.0175(3) 0.0163(3) 0.0180(3) 0.0022(3) 0.0041(3) 0.0022(3)
Cl3 0.0282(8) 0.0667(11) 0.0298(7) 0.0039(7) 0.0078(6) -0.0129(7)
Cl2 0.0361(8) 0.0414(9) 0.0543(10) 0.0153(7) 0.0130(7) 0.0073(7)
Cl1 0.0798(13) 0.0512(10) 0.0363(9) -0.0103(8) 0.0086(9) -0.0005(9)
O1 0.0206(19) 0.0187(18) 0.0150(17) 0.0020(15) 0.0011(15) 0.0003(15)
O2 0.0286(19) 0.0208(18) 0.0149(16) -0.0007(14) 0.0058(14) 0.0012(15)
O3 0.030(2) 0.0212(18) 0.0168(17) 0.0051(14) 0.0024(15) 0.0019(15)
O6 0.033(2) 0.0195(19) 0.033(2) 0.0072(16) -0.0027(17) 0.0060(16)
N1 0.017(2) 0.022(2) 0.014(2) -0.0019(17) -0.0026(16) -0.0010(17)
O9 0.029(2) 0.027(2) 0.057(3) 0.0078(19) 0.0063(19) 0.0103(17)
O4 0.029(2) 0.039(2) 0.053(3) 0.014(2) 0.0045(19) 0.0171(18)
N8 0.016(2) 0.021(2) 0.020(2) 0.0045(17) 0.0045(17) 0.0019(17)
O8 0.038(2) 0.033(2) 0.070(3) 0.023(2) 0.027(2) 0.0052(19)
N6 0.019(2) 0.021(2) 0.021(2) -0.0002(17) 0.0052(17) 0.0027(17)
N2 0.020(2) 0.025(2) 0.027(2) 0.0063(18) 0.0060(18) 0.0000(18)
N7 0.022(2) 0.021(2) 0.026(2) 0.0104(18) 0.0082(18) 0.0071(18)
N5 0.018(2) 0.018(2) 0.037(3) 0.0017(19) -0.0014(19) -0.0016(17)
N4 0.025(2) 0.013(2) 0.022(2) 0.0007(17) 0.0043(18) 0.0002(17)
N3 0.031(3) 0.020(2) 0.023(2) 0.0019(18) -0.0014(19) 0.0026(19)
O19 0.054(3) 0.037(3) 0.081(3) -0.018(2) 0.044(3) -0.014(2)
O16 0.055(3) 0.076(4) 0.071(3) 0.011(3) 0.030(3) 0.013(3)
C25 0.019(3) 0.017(2) 0.026(3) -0.003(2) 0.002(2) -0.003(2)
C23 0.027(3) 0.013(2) 0.022(3) 0.002(2) 0.000(2) -0.002(2)
C21 0.029(3) 0.018(3) 0.021(3) 0.002(2) 0.004(2) -0.001(2)
C8 0.017(3) 0.026(3) 0.023(3) 0.004(2) 0.004(2) -0.001(2)
C15 0.023(3) 0.021(3) 0.019(2) 0.001(2) 0.004(2) 0.001(2)
C47 0.016(2) 0.022(3) 0.023(3) 0.007(2) 0.004(2) -0.002(2)
C1 0.026(3) 0.023(3) 0.016(2) -0.002(2) -0.001(2) -0.003(2)
C26 0.029(3) 0.017(3) 0.028(3) -0.002(2) 0.004(2) 0.001(2)
O17 0.047(3) 0.076(4) 0.107(5) 0.045(3) 0.022(3) -0.008(3)
C52 0.029(3) 0.023(3) 0.033(3) 0.005(2) 0.013(2) 0.001(2)
C38 0.018(3) 0.018(3) 0.032(3) 0.005(2) 0.000(2) 0.001(2)
O15 0.076(4) 0.077(4) 0.069(4) 0.029(3) 0.010(3) 0.048(3)
C35 0.015(3) 0.019(3) 0.050(3) -0.014(2) 0.004(2) -0.002(2)
C46 0.022(3) 0.023(3) 0.025(3) 0.006(2) 0.004(2) 0.000(2)
C36 0.019(3) 0.025(3) 0.037(3) -0.014(2) 0.007(2) 0.001(2)
C18 0.048(4) 0.026(3) 0.021(3) -0.004(2) -0.005(3) 0.008(3)
C39 0.018(3) 0.017(3) 0.049(3) 0.015(2) 0.006(2) 0.005(2)
C50 0.015(3) 0.023(3) 0.050(4) 0.010(3) 0.009(2) 0.006(2)
C2 0.024(3) 0.022(3) 0.033(3) 0.001(2) -0.008(2) -0.001(2)
C4 0.024(3) 0.018(3) 0.040(3) 0.009(2) -0.004(2) 0.001(2)
O13 0.146(6) 0.059(3) 0.036(3) -0.003(3) -0.012(3) -0.002(4)
C48 0.020(3) 0.021(3) 0.033(3) 0.003(2) 0.004(2) 0.001(2)
C20 0.030(3) 0.029(3) 0.017(2) 0.012(2) 0.006(2) 0.009(2)
C54 0.026(3) 0.026(3) 0.017(2) 0.003(2) 0.007(2) -0.004(2)
C9 0.018(3) 0.027(3) 0.023(3) 0.001(2) 0.008(2) 0.006(2)
O12 0.077(4) 0.072(4) 0.076(4) -0.017(3) 0.041(3) -0.011(3)
O5 0.138(6) 0.055(4) 0.072(4) -0.003(3) -0.037(4) -0.054(4)
C41 0.027(3) 0.025(3) 0.048(3) 0.016(3) 0.018(3) 0.007(2)
C45 0.035(3) 0.020(3) 0.028(3) 0.005(2) 0.013(2) 0.006(2)
C22 0.051(4) 0.020(3) 0.026(3) 0.005(2) 0.009(3) 0.006(3)
C27 0.030(3) 0.024(3) 0.023(3) -0.007(2) 0.005(2) 0.002(2)
C28 0.024(3) 0.021(3) 0.046(3) 0.011(3) -0.006(3) -0.009(2)
C10 0.030(3) 0.029(3) 0.043(3) 0.006(3) 0.008(3) -0.009(2)
O14 0.062(3) 0.087(4) 0.063(3) 0.005(3) -0.010(3) -0.009(3)
C6 0.016(3) 0.031(3) 0.035(3) 0.006(2) 0.007(2) 0.003(2)
C37 0.022(3) 0.021(3) 0.033(3) 0.001(2) -0.001(2) -0.001(2)
O18 0.065(3) 0.083(4) 0.105(4) -0.057(3) 0.064(3) -0.037(3)
C43 0.041(3) 0.029(3) 0.036(3) 0.014(3) 0.023(3) 0.008(3)
O10 0.122(5) 0.099(5) 0.049(3) 0.024(3) -0.013(3) -0.044(4)
O7 0.038(3) 0.060(4) 0.187(7) -0.053(4) -0.030(4) 0.033(3)
C7 0.036(3) 0.043(4) 0.049(4) 0.010(3) 0.018(3) 0.018(3)
C3 0.046(4) 0.031(3) 0.029(3) 0.002(3) -0.010(3) 0.006(3)
C11 0.040(3) 0.027(3) 0.037(3) -0.003(3) -0.003(3) -0.007(3)
C33 0.021(3) 0.035(4) 0.097(6) -0.037(4) -0.004(3) 0.002(3)
C44 0.067(5) 0.041(4) 0.047(4) 0.010(3) 0.035(4) 0.004(3)
C49 0.032(3) 0.034(3) 0.038(3) 0.007(3) -0.004(3) 0.009(3)
C40 0.023(3) 0.029(3) 0.063(4) 0.018(3) 0.003(3) -0.003(2)
C53 0.040(3) 0.027(3) 0.049(4) 0.000(3) 0.022(3) 0.007(3)
C16 0.072(5) 0.026(3) 0.030(3) 0.002(3) -0.018(3) 0.005(3)
O11 0.078(4) 0.126(6) 0.100(5) -0.066(4) 0.008(4) 0.020(4)
C30 0.037(4) 0.018(3) 0.129(7) 0.015(4) -0.024(4) -0.001(3)
C29 0.019(3) 0.016(3) 0.103(6) 0.000(3) -0.015(3) -0.004(2)
C14 0.085(6) 0.030(4) 0.050(4) -0.011(3) -0.024(4) -0.015(4)
C24 0.037(4) 0.063(5) 0.049(4) 0.013(3) -0.021(3) 0.003(3)
C31 0.020(3) 0.018(3) 0.133(7) -0.022(4) -0.016(4) 0.009(3)
C12 0.058(4) 0.035(4) 0.056(4) 0.004(3) -0.008(4) -0.024(3)
C51 0.023(3) 0.050(4) 0.088(6) 0.002(4) 0.003(3) 0.012(3)
C17 0.113(7) 0.036(4) 0.034(4) -0.017(3) -0.016(4) 0.014(4)
C42 0.039(4) 0.059(5) 0.100(6) 0.034(4) 0.036(4) 0.008(3)
C5 0.030(4) 0.068(5) 0.091(6) 0.030(5) 0.002(4) 0.012(4)
O21A 0.062(6) 0.112(8) 0.084(6) 0.044(6) 0.009(5) 0.029(5)
C34 0.032(4) 0.124(8) 0.127(8) -0.103(7) -0.010(5) 0.025(5)
C13 0.102(8) 0.099(7) 0.092(7) -0.007(6) -0.004(6) -0.080(6)
C32 0.094(8) 0.069(7) 0.224(15) 0.016(8) 0.074(9) 0.029(6)
O20A 0.125(10) 0.074(7) 0.048(6) -0.039(5) 0.050(6) -0.079(7)
C15A 0.125(18) 0.055(11) 0.097(15) -0.019(11) -0.041(13) 0.002(11)
O20B 0.098(12) 0.036(7) 0.044(8) 0.021(6) 0.048(9) 0.050(8)
O21B 0.034(9) 0.16(2) 0.043(11) -0.039(12) -0.002(8) -0.035(11)
C15B 0.072(12) 0.062(11) 0.123(17) -0.040(11) -0.017(12) -0.005(9)

loop_
_atom_type_symbol
_atom_type_description
_atom_type_scat_dispersion_real
_atom_type_scat_dispersion_imag
_atom_type_scat_source
C C 0.0033 0.0016 'International Tables Vol C Tables 4.2.6.8 and 6.1.1.4'
H H 0.0000 0.0000 'International Tables Vol C Tables 4.2.6.8 and 6.1.1.4'
Cl Cl 0.1484 0.1585 'International Tables Vol C Tables 4.2.6.8 and 6.1.1.4'
Co Co 0.3494 0.9721 'International Tables Vol C Tables 4.2.6.8 and 6.1.1.4'
N N 0.0061 0.0033 'International Tables Vol C Tables 4.2.6.8 and 6.1.1.4'
O O 0.0106 0.0060 'International Tables Vol C Tables 4.2.6.8 and 6.1.1.4'

loop_
_geom_angle_atom_site_label_1
_geom_angle_atom_site_label_2
_geom_angle_atom_site_label_3
_geom_angle
_geom_angle_site_symmetry_1
_geom_angle_site_symmetry_3
_geom_angle_publ_flag
O1 Co1 N2 92.41(16) . . ?
O2 Co1 O1 88.28(14) . . ?
O2 Co1 N1 97.72(16) . . ?
O2 Co1 N2 179.31(17) . . ?
O2 Co1 N4 94.68(16) . . ?
O2 Co1 N3 93.52(17) . . ?
N1 Co1 O1 90.77(16) . . ?
N1 Co1 N2 82.19(17) . . ?
N4 Co1 O1 90.10(17) . . ?
N4 Co1 N1 167.59(17) . . ?
N4 Co1 N2 85.41(17) . . ?
N4 Co1 N3 87.19(17) . . ?
N3 Co1 O1 176.86(17) . . ?
N3 Co1 N1 91.54(17) . . ?
N3 Co1 N2 85.80(18) . . ?
O1 Co2 N6 92.46(15) . . ?
O1 Co2 N5 88.39(17) . . ?
O3 Co2 O1 88.36(14) . . ?
O3 Co2 N8 98.10(16) . . ?
O3 Co2 N6 176.46(16) . . ?
O3 Co2 N7 93.02(17) . . ?
O3 Co2 N5 94.69(17) . . ?
N8 Co2 O1 92.23(16) . . ?
N8 Co2 N6 85.31(17) . . ?
N8 Co2 N5 167.21(18) . . ?
N7 Co2 O1 177.99(16) . . ?
N7 Co2 N8 89.02(17) . . ?
N7 Co2 N6 86.08(18) . . ?
N7 Co2 N5 90.04(17) . . ?
N5 Co2 N6 81.90(17) . . ?
O19 Cl3 O21A 95.8(5) . . ?
O19 Cl3 O20B 96.4(5) . . ?
O19 Cl3 O21B 124.2(8) . . ?
O18 Cl3 O19 114.0(3) . . ?
O18 Cl3 O21A 94.3(5) . . ?
O18 Cl3 O20B 85.5(6) . . ?
O18 Cl3 O21B 120.0(8) . . ?
O20A Cl3 O19 113.6(4) . . ?
O20A Cl3 O18 122.9(5) . . ?
O20A Cl3 O21A 110.4(7) . . ?
O21B Cl3 O20B 100.5(12) . . ?
O16 Cl2 O14 108.6(3) . . ?
O17 Cl2 O16 109.6(4) . . ?
O17 Cl2 O15 110.4(3) . . ?
O17 Cl2 O14 109.0(3) . . ?
O15 Cl2 O16 108.3(3) . . ?
O15 Cl2 O14 111.0(4) . . ?
O13 Cl1 O12 109.6(4) . . ?
O10 Cl1 O13 108.5(3) . . ?
O10 Cl1 O12 110.7(4) . . ?
O11 Cl1 O13 111.2(4) . . ?
O11 Cl1 O12 109.0(4) . . ?
O11 Cl1 O10 107.9(5) . . ?
Co1 O1 H1 99(5) . . ?
Co2 O1 Co1 114.40(16) . . ?
Co2 O1 H1 105(5) . . ?
O3 O2 Co1 110.2(2) . . ?
O2 O3 Co2 112.3(2) . . ?
C23 O6 C24 112.8(4) . . ?
C8 N1 Co1 113.8(3) . . ?
C1 N1 Co1 125.5(3) . . ?
C1 N1 C8 120.5(4) . . ?
C50 O9 C51 114.8(4) . . ?
C4 O4 C5 113.2(5) . . ?
C47 N8 Co2 114.0(3) . . ?
C54 N8 Co2 126.3(3) . . ?
C54 N8 C47 119.7(4) . . ?
C41 O8 C42 112.8(4) . . ?
C46 N6 Co2 107.3(3) . . ?
C46 N6 C37 112.0(4) . . ?
C36 N6 Co2 105.3(3) . . ?
C36 N6 C46 113.4(4) . . ?
C36 N6 C37 109.5(4) . . ?
C37 N6 Co2 108.9(3) . . ?
C20 N2 Co1 107.8(3) . . ?
C20 N2 C9 113.9(4) . . ?
C20 N2 C10 112.4(4) . . ?
C9 N2 Co1 103.9(3) . . ?
C9 N2 C10 109.6(4) . . ?
C10 N2 Co1 108.7(3) . . ?
C38 N7 Co2 115.8(3) . . ?
C38 N7 C45 119.5(4) . . ?
C45 N7 Co2 124.6(4) . . ?
C35 N5 Co2 113.8(3) . . ?
C28 N5 Co2 125.5(4) . . ?
C28 N5 C35 120.6(5) . . ?
C15 N4 Co1 114.3(3) . . ?
C27 N4 Co1 126.2(3) . . ?
C27 N4 C15 119.4(4) . . ?
C18 N3 Co1 124.8(4) . . ?
C11 N3 Co1 115.5(4) . . ?
C11 N3 C18 119.6(5) . . ?
C23 C25 C26 121.3(4) . . ?
C27 C25 C23 116.5(5) . . ?
C27 C25 C26 122.2(5) . . ?
O6 C23 C25 119.2(4) . . ?
O6 C23 C21 119.4(4) . . ?
C21 C23 C25 121.4(4) . . ?
C23 C21 C22 122.0(5) . . ?
C15 C21 C23 116.9(4) . . ?
C15 C21 C22 121.1(5) . . ?
N1 C8 C9 113.8(4) . . ?
N1 C8 C6 121.6(5) . . ?
C6 C8 C9 124.5(4) . . ?
N4 C15 C21 122.0(4) . . ?
N4 C15 C20 115.7(4) . . ?
C21 C15 C20 122.2(4) . . ?
N8 C47 C46 116.1(4) . . ?
N8 C47 C48 121.4(5) . . ?
C48 C47 C46 122.5(4) . . ?
N1 C1 H1A 118.8 . . ?
N1 C1 C2 122.5(5) . . ?
C2 C1 H1A 118.8 . . ?
C25 C26 H26A 109.5 . . ?
C25 C26 H26B 109.5 . . ?
C25 C26 H26C 109.5 . . ?
H26A C26 H26B 109.5 . . ?
H26A C26 H26C 109.5 . . ?
H26B C26 H26C 109.5 . . ?
C50 C52 C53 122.2(5) . . ?
C54 C52 C50 117.5(5) . . ?
C54 C52 C53 120.3(5) . . ?
N7 C38 C39 122.7(5) . . ?
N7 C38 C37 115.8(4) . . ?
C39 C38 C37 121.5(5) . . ?
N5 C35 C36 114.3(4) . . ?
N5 C35 C33 122.0(6) . . ?
C33 C35 C36 123.7(5) . . ?
N6 C46 C47 110.8(4) . . ?
N6 C46 H46A 109.5 . . ?
N6 C46 H46B 109.5 . . ?
C47 C46 H46A 109.5 . . ?
C47 C46 H46B 109.5 . . ?
H46A C46 H46B 108.1 . . ?
N6 C36 C35 107.3(4) . . ?
N6 C36 H36A 110.3 . . ?
N6 C36 H36B 110.3 . . ?
C35 C36 H36A 110.3 . . ?
C35 C36 H36B 110.3 . . ?
H36A C36 H36B 108.5 . . ?
N3 C18 H18 118.5 . . ?
N3 C18 C16 123.0(6) . . ?
C16 C18 H18 118.5 . . ?
C38 C39 C41 116.2(5) . . ?
C38 C39 C40 120.7(5) . . ?
C41 C39 C40 123.1(5) . . ?
O9 C50 C52 120.6(5) . . ?
O9 C50 C48 118.5(5) . . ?
C48 C50 C52 120.9(5) . . ?
C1 C2 C4 116.8(5) . . ?
C1 C2 C3 120.9(5) . . ?
C4 C2 C3 122.2(5) . . ?
O4 C4 C2 120.0(5) . . ?
O4 C4 C6 118.5(5) . . ?
C6 C4 C2 121.5(5) . . ?
C47 C48 C49 119.7(5) . . ?
C50 C48 C47 117.3(5) . . ?
C50 C48 C49 123.0(5) . . ?
N2 C20 C15 110.2(4) . . ?
N2 C20 H20A 109.6 . . ?
N2 C20 H20B 109.6 . . ?
C15 C20 H20A 109.6 . . ?
C15 C20 H20B 109.6 . . ?
H20A C20 H20B 108.1 . . ?
N8 C54 C52 122.7(5) . . ?
N8 C54 H54 118.6 . . ?
C52 C54 H54 118.6 . . ?
N2 C9 C8 107.0(4) . . ?
N2 C9 H9A 110.3 . . ?
N2 C9 H9B 110.3 . . ?
C8 C9 H9A 110.3 . . ?
C8 C9 H9B 110.3 . . ?
H9A C9 H9B 108.6 . . ?
C15A O5 C14 119.9(10) . . ?
C15B O5 C14 119.4(9) . . ?
O8 C41 C39 118.8(5) . . ?
C43 C41 O8 119.2(5) . . ?
C43 C41 C39 121.9(5) . . ?
N7 C45 H45 119.0 . . ?
N7 C45 C43 122.0(5) . . ?
C43 C45 H45 119.0 . . ?
C21 C22 H22A 109.5 . . ?
C21 C22 H22B 109.5 . . ?
C21 C22 H22C 109.5 . . ?
H22A C22 H22B 109.5 . . ?
H22A C22 H22C 109.5 . . ?
H22B C22 H22C 109.5 . . ?
N4 C27 C25 123.5(5) . . ?
N4 C27 H27 118.3 . . ?
C25 C27 H27 118.3 . . ?
N5 C28 H28 119.0 . . ?
N5 C28 C29 122.1(6) . . ?
C29 C28 H28 119.0 . . ?
N2 C10 H10A 109.3 . . ?
N2 C10 H10B 109.3 . . ?
N2 C10 C11 111.6(5) . . ?
H10A C10 H10B 108.0 . . ?
C11 C10 H10A 109.3 . . ?
C11 C10 H10B 109.3 . . ?
C8 C6 C4 117.0(5) . . ?
C8 C6 C7 121.5(5) . . ?
C4 C6 C7 121.4(5) . . ?
N6 C37 C38 112.0(4) . . ?
N6 C37 H37A 109.2 . . ?
N6 C37 H37B 109.2 . . ?
C38 C37 H37A 109.2 . . ?
C38 C37 H37B 109.2 . . ?
H37A C37 H37B 107.9 . . ?
C41 C43 C45 117.6(5) . . ?
C41 C43 C44 123.1(5) . . ?
C45 C43 C44 119.3(6) . . ?
C32 O7 C31 118.5(7) . . ?
C6 C7 H7A 109.5 . . ?
C6 C7 H7B 109.5 . . ?
C6 C7 H7C 109.5 . . ?
H7A C7 H7B 109.5 . . ?
H7A C7 H7C 109.5 . . ?
H7B C7 H7C 109.5 . . ?
C2 C3 H3A 109.5 . . ?
C2 C3 H3B 109.5 . . ?
C2 C3 H3C 109.5 . . ?
H3A C3 H3B 109.5 . . ?
H3A C3 H3C 109.5 . . ?
H3B C3 H3C 109.5 . . ?
N3 C11 C10 115.8(5) . . ?
N3 C11 C12 121.9(6) . . ?
C12 C11 C10 122.2(6) . . ?
C35 C33 C31 115.7(6) . . ?
C35 C33 C34 120.8(7) . . ?
C31 C33 C34 123.4(6) . . ?
C43 C44 H44A 109.5 . . ?
C43 C44 H44B 109.5 . . ?
C43 C44 H44C 109.5 . . ?
H44A C44 H44B 109.5 . . ?
H44A C44 H44C 109.5 . . ?
H44B C44 H44C 109.5 . . ?
C48 C49 H49A 109.5 . . ?
C48 C49 H49B 109.5 . . ?
C48 C49 H49C 109.5 . . ?
H49A C49 H49B 109.5 . . ?
H49A C49 H49C 109.5 . . ?
H49B C49 H49C 109.5 . . ?
C39 C40 H40A 109.5 . . ?
C39 C40 H40B 109.5 . . ?
C39 C40 H40C 109.5 . . ?
H40A C40 H40B 109.5 . . ?
H40A C40 H40C 109.5 . . ?
H40B C40 H40C 109.5 . . ?
C52 C53 H53A 109.5 . . ?
C52 C53 H53B 109.5 . . ?
C52 C53 H53C 109.5 . . ?
H53A C53 H53B 109.5 . . ?
H53A C53 H53C 109.5 . . ?
H53B C53 H53C 109.5 . . ?
C18 C16 C14 116.8(6) . . ?
C18 C16 C17 122.1(7) . . ?
C14 C16 C17 121.1(6) . . ?
H30A C30 H30B 109.5 . . ?
H30A C30 H30C 109.5 . . ?
H30B C30 H30C 109.5 . . ?
C29 C30 H30A 109.5 . . ?
C29 C30 H30B 109.5 . . ?
C29 C30 H30C 109.5 . . ?
C28 C29 C30 120.0(7) . . ?
C31 C29 C28 116.4(6) . . ?
C31 C29 C30 123.5(6) . . ?
O5 C14 C16 119.5(7) . . ?
O5 C14 C12 118.7(8) . . ?
C16 C14 C12 121.7(6) . . ?
O6 C24 H24A 109.5 . . ?
O6 C24 H24B 109.5 . . ?
O6 C24 H24C 109.5 . . ?
H24A C24 H24B 109.5 . . ?
H24A C24 H24C 109.5 . . ?
H24B C24 H24C 109.5 . . ?
O7 C31 C33 118.8(8) . . ?
O7 C31 C29 118.1(7) . . ?
C29 C31 C33 122.9(6) . . ?
C11 C12 C14 116.8(7) . . ?
C11 C12 C13 120.7(7) . . ?
C14 C12 C13 122.5(6) . . ?
O9 C51 H51A 109.5 . . ?
O9 C51 H51B 109.5 . . ?
O9 C51 H51C 109.5 . . ?
H51A C51 H51B 109.5 . . ?
H51A C51 H51C 109.5 . . ?
H51B C51 H51C 109.5 . . ?
C16 C17 H17A 109.5 . . ?
C16 C17 H17B 109.5 . . ?
C16 C17 H17C 109.5 . . ?
H17A C17 H17B 109.5 . . ?
H17A C17 H17C 109.5 . . ?
H17B C17 H17C 109.5 . . ?
O8 C42 H42A 109.5 . . ?
O8 C42 H42B 109.5 . . ?
O8 C42 H42C 109.5 . . ?
H42A C42 H42B 109.5 . . ?
H42A C42 H42C 109.5 . . ?
H42B C42 H42C 109.5 . . ?
O4 C5 H5A 109.5 . . ?
O4 C5 H5B 109.5 . . ?
O4 C5 H5C 109.5 . . ?
H5A C5 H5B 109.5 . . ?
H5A C5 H5C 109.5 . . ?
H5B C5 H5C 109.5 . . ?
C33 C34 H34A 109.5 . . ?
C33 C34 H34B 109.5 . . ?
C33 C34 H34C 109.5 . . ?
H34A C34 H34B 109.5 . . ?
H34A C34 H34C 109.5 . . ?
H34B C34 H34C 109.5 . . ?
C12 C13 H13A 109.5 . . ?
C12 C13 H13B 109.5 . . ?
C12 C13 H13C 109.5 . . ?
H13A C13 H13B 109.5 . . ?
H13A C13 H13C 109.5 . . ?
H13B C13 H13C 109.5 . . ?
O7 C32 H32A 109.5 . . ?
O7 C32 H32B 109.5 . . ?
O7 C32 H32C 109.5 . . ?
H32A C32 H32B 109.5 . . ?
H32A C32 H32C 109.5 . . ?
H32B C32 H32C 109.5 . . ?
O5 C15A H15A 109.5 . . ?
O5 C15A H15B 109.5 . . ?
O5 C15A H15C 109.5 . . ?
H15A C15A H15B 109.5 . . ?
H15A C15A H15C 109.5 . . ?
H15B C15A H15C 109.5 . . ?
O5 C15B H15D 109.5 . . ?
O5 C15B H15E 109.5 . . ?
O5 C15B H15F 109.5 . . ?
H15D C15B H15E 109.5 . . ?
H15D C15B H15F 109.5 . . ?
H15E C15B H15F 109.5 . . ?

loop_
_geom_bond_atom_site_label_1
_geom_bond_atom_site_label_2
_geom_bond_distance
_geom_bond_site_symmetry_2
_geom_bond_publ_flag
Co1 O1 1.939(3) . ?
Co1 O2 1.856(3) . ?
Co1 N1 1.929(4) . ?
Co1 N2 1.993(4) . ?
Co1 N4 1.917(4) . ?
Co1 N3 1.918(4) . ?
Co2 O1 1.938(3) . ?
Co2 O3 1.858(3) . ?
Co2 N8 1.917(4) . ?
Co2 N6 1.992(4) . ?
Co2 N7 1.913(4) . ?
Co2 N5 1.940(4) . ?
Cl3 O19 1.425(5) . ?
Cl3 O18 1.384(5) . ?
Cl3 O21A 1.535(8) . ?
Cl3 O20A 1.300(8) . ?
Cl3 O20B 1.588(12) . ?
Cl3 O21B 1.442(15) . ?
Cl2 O16 1.438(5) . ?
Cl2 O17 1.416(5) . ?
Cl2 O15 1.419(5) . ?
Cl2 O14 1.441(5) . ?
Cl1 O13 1.436(5) . ?
Cl1 O12 1.440(6) . ?
Cl1 O10 1.428(6) . ?
Cl1 O11 1.425(6) . ?
O1 H1 0.74(7) . ?
O2 O3 1.417(5) . ?
O6 C23 1.371(6) . ?
O6 C24 1.426(7) . ?
N1 C8 1.346(6) . ?
N1 C1 1.343(6) . ?
O9 C50 1.375(6) . ?
O9 C51 1.441(7) . ?
O4 C4 1.362(6) . ?
O4 C5 1.441(8) . ?
N8 C47 1.351(6) . ?
N8 C54 1.340(6) . ?
O8 C41 1.379(6) . ?
O8 C42 1.427(7) . ?
N6 C46 1.493(6) . ?
N6 C36 1.487(6) . ?
N6 C37 1.494(6) . ?
N2 C20 1.484(6) . ?
N2 C9 1.489(6) . ?
N2 C10 1.495(7) . ?
N7 C38 1.338(7) . ?
N7 C45 1.348(6) . ?
N5 C35 1.348(7) . ?
N5 C28 1.341(7) . ?
N4 C15 1.355(6) . ?
N4 C27 1.321(6) . ?
N3 C18 1.346(7) . ?
N3 C11 1.344(7) . ?
C25 C23 1.399(7) . ?
C25 C26 1.506(7) . ?
C25 C27 1.382(7) . ?
C23 C21 1.394(7) . ?
C21 C15 1.389(7) . ?
C21 C22 1.503(7) . ?
C8 C9 1.504(7) . ?
C8 C6 1.392(7) . ?
C15 C20 1.511(7) . ?
C47 C46 1.498(7) . ?
C47 C48 1.398(7) . ?
C1 H1A 0.9500 . ?
C1 C2 1.378(7) . ?
C26 H26A 0.9800 . ?
C26 H26B 0.9800 . ?
C26 H26C 0.9800 . ?
C52 C50 1.395(8) . ?
C52 C54 1.373(7) . ?
C52 C53 1.510(7) . ?
C38 C39 1.393(7) . ?
C38 C37 1.508(7) . ?
C35 C36 1.507(8) . ?
C35 C33 1.386(8) . ?
C46 H46A 0.9900 . ?
C46 H46B 0.9900 . ?
C36 H36A 0.9900 . ?
C36 H36B 0.9900 . ?
C18 H18 0.9500 . ?
C18 C16 1.368(8) . ?
C39 C41 1.401(8) . ?
C39 C40 1.498(8) . ?
C50 C48 1.394(8) . ?
C2 C4 1.404(8) . ?
C2 C3 1.494(7) . ?
C4 C6 1.399(7) . ?
C48 C49 1.508(7) . ?
C20 H20A 0.9900 . ?
C20 H20B 0.9900 . ?
C54 H54 0.9500 . ?
C9 H9A 0.9900 . ?
C9 H9B 0.9900 . ?
O5 C14 1.377(8) . ?
O5 C15A 1.323(19) . ?
O5 C15B 1.361(19) . ?
C41 C43 1.370(8) . ?
C45 H45 0.9500 . ?
C45 C43 1.387(7) . ?
C22 H22A 0.9800 . ?
C22 H22B 0.9800 . ?
C22 H22C 0.9800 . ?
C27 H27 0.9500 . ?
C28 H28 0.9500 . ?
C28 C29 1.393(8) . ?
C10 H10A 0.9900 . ?
C10 H10B 0.9900 . ?
C10 C11 1.501(8) . ?
C6 C7 1.520(8) . ?
C37 H37A 0.9900 . ?
C37 H37B 0.9900 . ?
C43 C44 1.516(8) . ?
O7 C31 1.367(7) . ?
O7 C32 1.297(11) . ?
C7 H7A 0.9800 . ?
C7 H7B 0.9800 . ?
C7 H7C 0.9800 . ?
C3 H3A 0.9800 . ?
C3 H3B 0.9800 . ?
C3 H3C 0.9800 . ?
C11 C12 1.385(8) . ?
C33 C31 1.417(11) . ?
C33 C34 1.506(10) . ?
C44 H44A 0.9800 . ?
C44 H44B 0.9800 . ?
C44 H44C 0.9800 . ?
C49 H49A 0.9800 . ?
C49 H49B 0.9800 . ?
C49 H49C 0.9800 . ?
C40 H40A 0.9800 . ?
C40 H40B 0.9800 . ?
C40 H40C 0.9800 . ?
C53 H53A 0.9800 . ?
C53 H53B 0.9800 . ?
C53 H53C 0.9800 . ?
C16 C14 1.388(11) . ?
C16 C17 1.500(9) . ?
C30 H30A 0.9800 . ?
C30 H30B 0.9800 . ?
C30 H30C 0.9800 . ?
C30 C29 1.511(10) . ?
C29 C31 1.376(11) . ?
C14 C12 1.399(10) . ?
C24 H24A 0.9800 . ?
C24 H24B 0.9800 . ?
C24 H24C 0.9800 . ?
C12 C13 1.524(11) . ?
C51 H51A 0.9800 . ?
C51 H51B 0.9800 . ?
C51 H51C 0.9800 . ?
C17 H17A 0.9800 . ?
C17 H17B 0.9800 . ?
C17 H17C 0.9800 . ?
C42 H42A 0.9800 . ?
C42 H42B 0.9800 . ?
C42 H42C 0.9800 . ?
C5 H5A 0.9800 . ?
C5 H5B 0.9800 . ?
C5 H5C 0.9800 . ?
C34 H34A 0.9800 . ?
C34 H34B 0.9800 . ?
C34 H34C 0.9800 . ?
C13 H13A 0.9800 . ?
C13 H13B 0.9800 . ?
C13 H13C 0.9800 . ?
C32 H32A 0.9800 . ?
C32 H32B 0.9800 . ?
C32 H32C 0.9800 . ?
C15A H15A 0.9800 . ?
C15A H15B 0.9800 . ?
C15A H15C 0.9800 . ?
C15B H15D 0.9800 . ?
C15B H15E 0.9800 . ?
C15B H15F 0.9800 . ?

loop_
_geom_torsion_atom_site_label_1
_geom_torsion_atom_site_label_2
_geom_torsion_atom_site_label_3
_geom_torsion_atom_site_label_4
_geom_torsion
_geom_torsion_site_symmetry_1
_geom_torsion_site_symmetry_2
_geom_torsion_site_symmetry_3
_geom_torsion_site_symmetry_4
_geom_torsion_publ_flag
Co1 O2 O3 Co2 -59.7(3) . . . . ?
Co1 N1 C8 C9 1.8(5) . . . . ?
Co1 N1 C8 C6 178.1(4) . . . . ?
Co1 N1 C1 C2 -174.3(4) . . . . ?
Co1 N2 C20 C15 26.8(5) . . . . ?
Co1 N2 C9 C8 -44.4(4) . . . . ?
Co1 N2 C10 C11 -17.3(5) . . . . ?
Co1 N4 C15 C21 178.1(4) . . . . ?
Co1 N4 C15 C20 0.8(6) . . . . ?
Co1 N4 C27 C25 -178.5(4) . . . . ?
Co1 N3 C18 C16 -176.4(4) . . . . ?
Co1 N3 C11 C10 -3.7(6) . . . . ?
Co1 N3 C11 C12 179.2(5) . . . . ?
Co2 N8 C47 C46 5.0(5) . . . . ?
Co2 N8 C47 C48 -174.8(4) . . . . ?
Co2 N8 C54 C52 178.0(4) . . . . ?
Co2 N6 C46 C47 -25.2(4) . . . . ?
Co2 N6 C36 C35 41.7(4) . . . . ?
Co2 N6 C37 C38 12.3(5) . . . . ?
Co2 N7 C38 C39 -178.3(4) . . . . ?
Co2 N7 C38 C37 1.8(6) . . . . ?
Co2 N7 C45 C43 177.8(4) . . . . ?
Co2 N5 C35 C36 -4.7(6) . . . . ?
Co2 N5 C35 C33 177.5(5) . . . . ?
Co2 N5 C28 C29 177.8(4) . . . . ?
O1 Co1 O2 O3 43.1(3) . . . . ?
O1 Co2 O3 O2 38.7(3) . . . . ?
O6 C23 C21 C15 -178.8(4) . . . . ?
O6 C23 C21 C22 0.3(7) . . . . ?
N1 Co1 O2 O3 -47.4(3) . . . . ?
N1 C8 C9 N2 29.4(6) . . . . ?
N1 C8 C6 C4 -3.2(8) . . . . ?
N1 C8 C6 C7 177.2(5) . . . . ?
N1 C1 C2 C4 -3.0(8) . . . . ?
N1 C1 C2 C3 179.8(5) . . . . ?
O9 C50 C48 C47 175.4(4) . . . . ?
O9 C50 C48 C49 -3.7(8) . . . . ?
O4 C4 C6 C8 -179.8(5) . . . . ?
O4 C4 C6 C7 -0.2(8) . . . . ?
N8 Co2 O3 O2 -53.3(3) . . . . ?
N8 C47 C46 N6 14.3(6) . . . . ?
N8 C47 C48 C50 -3.8(7) . . . . ?
N8 C47 C48 C49 175.3(5) . . . . ?
O8 C41 C43 C45 179.7(5) . . . . ?
O8 C41 C43 C44 0.7(8) . . . . ?
N2 C10 C11 N3 14.4(7) . . . . ?
N2 C10 C11 C12 -168.6(6) . . . . ?
N7 Co2 O3 O2 -142.7(3) . . . . ?
N7 C38 C39 C41 1.1(7) . . . . ?
N7 C38 C39 C40 -176.9(5) . . . . ?
N7 C38 C37 N6 -9.7(6) . . . . ?
N7 C45 C43 C41 -0.4(8) . . . . ?
N7 C45 C43 C44 178.7(5) . . . . ?
N5 Co2 O3 O2 127.0(3) . . . . ?
N5 C35 C36 N6 -25.4(6) . . . . ?
N5 C35 C33 C31 5.5(9) . . . . ?
N5 C35 C33 C34 -175.7(6) . . . . ?
N5 C28 C29 C30 -174.1(5) . . . . ?
N5 C28 C29 C31 2.8(8) . . . . ?
N4 Co1 O2 O3 133.1(3) . . . . ?
N4 C15 C20 N2 -19.1(6) . . . . ?
N3 Co1 O2 O3 -139.4(3) . . . . ?
N3 C18 C16 C14 -2.1(9) . . . . ?
N3 C18 C16 C17 177.3(5) . . . . ?
N3 C11 C12 C14 -2.4(10) . . . . ?
N3 C11 C12 C13 177.2(7) . . . . ?
C25 C23 C21 C15 3.4(7) . . . . ?
C25 C23 C21 C22 -177.5(5) . . . . ?
C23 C25 C27 N4 -0.3(8) . . . . ?
C23 C21 C15 N4 0.5(7) . . . . ?
C23 C21 C15 C20 177.6(5) . . . . ?
C21 C15 C20 N2 163.6(5) . . . . ?
C8 N1 C1 C2 1.1(7) . . . . ?
C15 N4 C27 C25 4.1(8) . . . . ?
C47 N8 C54 C52 -3.6(7) . . . . ?
C1 N1 C8 C9 -174.1(4) . . . . ?
C1 N1 C8 C6 2.1(7) . . . . ?
C1 C2 C4 O4 -177.3(5) . . . . ?
C1 C2 C4 C6 1.7(8) . . . . ?
C26 C25 C23 O6 -2.9(7) . . . . ?
C26 C25 C23 C21 174.9(5) . . . . ?
C26 C25 C27 N4 -178.7(5) . . . . ?
C52 C50 C48 C47 -2.0(7) . . . . ?
C52 C50 C48 C49 178.9(5) . . . . ?
C38 N7 C45 C43 -0.5(7) . . . . ?
C38 C39 C41 O8 180.0(4) . . . . ?
C38 C39 C41 C43 -2.0(8) . . . . ?
C35 N5 C28 C29 0.4(8) . . . . ?
C35 C33 C31 O7 172.0(6) . . . . ?
C35 C33 C31 C29 -2.1(10) . . . . ?
C46 N6 C36 C35 158.7(4) . . . . ?
C46 N6 C37 C38 -106.2(5) . . . . ?
C46 C47 C48 C50 176.5(5) . . . . ?
C46 C47 C48 C49 -4.5(7) . . . . ?
C36 N6 C46 C47 -141.0(4) . . . . ?
C36 N6 C37 C38 127.1(4) . . . . ?
C36 C35 C33 C31 -172.1(5) . . . . ?
C36 C35 C33 C34 6.6(10) . . . . ?
C18 N3 C11 C10 -178.8(5) . . . . ?
C18 N3 C11 C12 4.1(8) . . . . ?
C18 C16 C14 O5 -177.2(6) . . . . ?
C18 C16 C14 C12 3.8(10) . . . . ?
C39 C38 C37 N6 170.4(4) . . . . ?
C39 C41 C43 C45 1.7(8) . . . . ?
C39 C41 C43 C44 -177.3(5) . . . . ?
C50 C52 C54 N8 -2.1(8) . . . . ?
C2 C4 C6 C8 1.2(8) . . . . ?
C2 C4 C6 C7 -179.2(5) . . . . ?
C48 C47 C46 N6 -166.0(4) . . . . ?
C20 N2 C9 C8 -161.4(4) . . . . ?
C20 N2 C10 C11 101.9(5) . . . . ?
C54 N8 C47 C46 -173.6(4) . . . . ?
C54 N8 C47 C48 6.7(7) . . . . ?
C54 C52 C50 O9 -172.5(5) . . . . ?
C54 C52 C50 C48 4.9(8) . . . . ?
C9 N2 C20 C15 141.6(4) . . . . ?
C9 N2 C10 C11 -130.3(5) . . . . ?
C9 C8 C6 C4 172.6(5) . . . . ?
C9 C8 C6 C7 -7.0(8) . . . . ?
O5 C14 C12 C11 179.3(6) . . . . ?
O5 C14 C12 C13 -0.3(11) . . . . ?
C45 N7 C38 C39 0.2(7) . . . . ?
C45 N7 C38 C37 -179.7(4) . . . . ?
C22 C21 C15 N4 -178.6(5) . . . . ?
C22 C21 C15 C20 -1.5(8) . . . . ?
C27 N4 C15 C21 -4.2(7) . . . . ?
C27 N4 C15 C20 178.5(5) . . . . ?
C27 C25 C23 O6 178.7(4) . . . . ?
C27 C25 C23 C21 -3.5(7) . . . . ?
C28 N5 C35 C36 173.0(4) . . . . ?
C28 N5 C35 C33 -4.8(8) . . . . ?
C28 C29 C31 O7 -176.0(6) . . . . ?
C28 C29 C31 C33 -1.8(9) . . . . ?
C10 N2 C20 C15 -92.9(5) . . . . ?
C10 N2 C9 C8 71.7(5) . . . . ?
C10 C11 C12 C14 -179.3(6) . . . . ?
C10 C11 C12 C13 0.3(10) . . . . ?
C6 C8 C9 N2 -146.7(5) . . . . ?
C37 N6 C46 C47 94.3(5) . . . . ?
C37 N6 C36 C35 -75.3(5) . . . . ?
C37 C38 C39 C41 -179.0(5) . . . . ?
C37 C38 C39 C40 3.0(7) . . . . ?
C3 C2 C4 O4 -0.1(8) . . . . ?
C3 C2 C4 C6 178.9(5) . . . . ?
C11 N3 C18 C16 -1.8(8) . . . . ?
C33 C35 C36 N6 152.4(5) . . . . ?
C40 C39 C41 O8 -2.1(8) . . . . ?
C40 C39 C41 C43 175.9(5) . . . . ?
C53 C52 C50 O9 9.1(8) . . . . ?
C53 C52 C50 C48 -173.5(5) . . . . ?
C53 C52 C54 N8 176.4(5) . . . . ?
C16 C14 C12 C11 -1.6(10) . . . . ?
C16 C14 C12 C13 178.8(8) . . . . ?
C30 C29 C31 O7 0.8(10) . . . . ?
C30 C29 C31 C33 175.0(6) . . . . ?
C24 O6 C23 C25 -88.0(6) . . . . ?
C24 O6 C23 C21 94.1(6) . . . . ?
C51 O9 C50 C52 -83.1(7) . . . . ?
C51 O9 C50 C48 99.5(6) . . . . ?
C17 C16 C14 O5 3.4(10) . . . . ?
C17 C16 C14 C12 -175.6(6) . . . . ?
C42 O8 C41 C39 -87.3(7) . . . . ?
C42 O8 C41 C43 94.6(7) . . . . ?
C5 O4 C4 C2 -81.0(7) . . . . ?
C5 O4 C4 C6 100.0(6) . . . . ?
C34 C33 C31 O7 -6.7(11) . . . . ?
C34 C33 C31 C29 179.1(7) . . . . ?
C32 O7 C31 C33 104.6(10) . . . . ?
C32 O7 C31 C29 -80.9(12) . . . . ?
C15A O5 C14 C16 -111.6(15) . . . . ?
C15A O5 C14 C12 67.5(16) . . . . ?
C15B O5 C14 C16 87.3(14) . . . . ?
C15B O5 C14 C12 -93.6(13) . . . . ?

loop_
_smtbx_masks_void_nr
_smtbx_masks_void_average_x
_smtbx_masks_void_average_y
_smtbx_masks_void_average_z
_smtbx_masks_void_volume
_smtbx_masks_void_count_electrons
_smtbx_masks_void_content
1 0.000 0.500 1.000 307.2 73.6 '8 H2O'
2 0.110 0.770 0.530 23.5 5.8 '0.6 H2O'
3 0.500 0.000 0.500 307.2 73.6 '8 H2O'
4 0.390 0.270 0.970 23.5 5.8 '0.6 H2O'
5 0.610 0.730 0.030 23.5 5.8 '0.6 H2O'
6 0.890 0.230 0.470 23.5 5.8 '0.6 H2O'
